data_1559702
loop_
_publ_author_name
'Dey, Sunanda'
'Maity, Suvendu'
'Purkait, Rakesh'
'Pal, Kunal'
'Ghosh, Prasanta'
'Jana, Kuladip'
'Sinha, Chittaranjan'

_publ_section_title
;
 X-ray structure of two Schiff bases: TURN-ON sensing of Fe<sup>3+</sup>
 and Al<sup>3+</sup> in the HepG2 cell line.
;
_journal_issue 45
_journal_name_full 'Analytical methods : advancing methods and applications'
_journal_page_first 5485
_journal_page_last 5495
_journal_paper_doi 10.1039/d0ay01090a
_journal_volume 12
_journal_year 2020
_chemical_formula_moiety 'C29 H23 N3 O'
_chemical_formula_sum 'C29 H23 N3 O'
_chemical_formula_weight 429.50
_space_group_crystal_system monoclinic
_space_group_IT_number 14
_space_group_name_Hall '-P 2ybc'
_space_group_name_H-M_alt 'P 1 21/c 1'
_atom_sites_solution_hydrogens geom
_audit_creation_method SHELXL-2016/6
_audit_update_record
;
2019-07-31 deposited with the CCDC.	2020-10-15 downloaded from the CCDC.
;
_cell_angle_alpha 90
_cell_angle_beta 94.383(4)
_cell_angle_gamma 90
_cell_formula_units_Z 4
_cell_length_a 22.180(3)
_cell_length_b 5.9098(7)
_cell_length_c 16.938(2)
_cell_measurement_reflns_used 3486
_cell_measurement_temperature 273(2)
_cell_measurement_theta_max 26.45
_cell_measurement_theta_min 2.52
_cell_volume 2213.7(5)
_computing_cell_refinement 'Bruker SAINT'
_computing_data_collection 'Bruker APEX2'
_computing_data_reduction 'Bruker SAINT'
_computing_molecular_graphics 'Bruker SHELXTL'
_computing_publication_material 'Bruker SHELXTL'
_computing_structure_refinement 'SHELXL-2014 (Sheldrick 2014)'
_computing_structure_solution 'SHELXS-97 (Sheldrick 2008)'
_diffrn_ambient_temperature 273(2)
_diffrn_measured_fraction_theta_full 0.999
_diffrn_measured_fraction_theta_max 0.999
_diffrn_measurement_device_type 'Bruker APEX-II CCD'
_diffrn_measurement_method '\f and \w scans'
_diffrn_radiation_type MoK\a
_diffrn_radiation_wavelength 0.71073
_diffrn_reflns_av_R_equivalents 0.1051
_diffrn_reflns_av_unetI/netI 0.0795
_diffrn_reflns_Laue_measured_fraction_full 0.999
_diffrn_reflns_Laue_measured_fraction_max 0.999
_diffrn_reflns_limit_h_max 26
_diffrn_reflns_limit_h_min -26
_diffrn_reflns_limit_k_max 7
_diffrn_reflns_limit_k_min -7
_diffrn_reflns_limit_l_max 20
_diffrn_reflns_limit_l_min -20
_diffrn_reflns_number 24841
_diffrn_reflns_point_group_measured_fraction_full 0.999
_diffrn_reflns_point_group_measured_fraction_max 0.999
_diffrn_reflns_theta_full 24.998
_diffrn_reflns_theta_max 24.998
_diffrn_reflns_theta_min 2.412
_diffrn_source Mo
_exptl_absorpt_coefficient_mu 0.079
_exptl_absorpt_correction_type multi-scan
_exptl_crystal_colour red
_exptl_crystal_density_diffrn 1.289
_exptl_crystal_description needle
_exptl_crystal_F_000 968
_exptl_crystal_size_max 0.39
_exptl_crystal_size_mid 0.12
_exptl_crystal_size_min 0.06
_exptl_transmission_factor_max 0.864
_exptl_transmission_factor_min 0.792
_refine_diff_density_max 0.197
_refine_diff_density_min -0.205
_refine_diff_density_rms 0.041
_refine_ls_extinction_method none
_refine_ls_goodness_of_fit_ref 1.138
_refine_ls_hydrogen_treatment constr
_refine_ls_matrix_type full
_refine_ls_number_parameters 299
_refine_ls_number_reflns 3882
_refine_ls_number_restraints 0
_refine_ls_restrained_S_all 1.138
_refine_ls_R_factor_all 0.1556
_refine_ls_R_factor_gt 0.0913
_refine_ls_shift/su_max 0.000
_refine_ls_shift/su_mean 0.000
_refine_ls_structure_factor_coef Fsqd
_refine_ls_weighting_details 'w=1/[\s^2^(Fo^2^)+(0.0368P)^2^+1.7081P] where P=(Fo^2^+2Fc^2^)/3'
_refine_ls_weighting_scheme calc
_refine_ls_wR_factor_gt 0.1494
_refine_ls_wR_factor_ref 0.1730
_reflns_Friedel_coverage 0.000
_reflns_number_gt 2264
_reflns_number_total 3882
_reflns_threshold_expression 'I > 2\s(I)'
_cod_data_source_file d0ay01090a2.cif
_cod_data_source_block SDL_a
_cod_original_sg_symbol_H-M 'P 21/c'
_cod_database_code 1559702
_shelx_shelxl_version_number 2016/6
_shelx_space_group_comment
;
The symmetry employed for this shelxl refinement is uniquely defined
by the following loop, which should always be used as a source of
symmetry information in preference to the above space-group names.
They are only intended as comments.
;

loop_
_space_group_symop_operation_xyz
'x, y, z'
'-x, y+1/2, -z+1/2'
'-x, -y, -z'
'x, -y-1/2, z-1/2'

loop_
_atom_site_label
_atom_site_type_symbol
_atom_site_fract_x
_atom_site_fract_y
_atom_site_fract_z
_atom_site_U_iso_or_equiv
_atom_site_adp_type
_atom_site_occupancy
_atom_site_site_symmetry_order
_atom_site_calc_flag
_atom_site_refinement_flags_posn
_atom_site_refinement_flags_adp
_atom_site_refinement_flags_occupancy
_atom_site_disorder_assembly
_atom_site_disorder_group
O1 O 0.72300(12) 0.5964(5) 0.77624(17) 0.0600(8) Uani 1 1 d . . . . .
H1 H 0.724972 0.492161 0.744601 0.090 Uiso 1 1 calc R U . . .
N1 N 0.69482(13) 0.3583(5) 0.65118(18) 0.0420(8) Uani 1 1 d . . . . .
N003 N 0.79100(13) 0.0800(6) 0.69153(19) 0.0508(9) Uani 1 1 d . . . . .
H003 H 0.788544 0.212570 0.711984 0.061 Uiso 1 1 calc R U . . .
C25 C 0.84274(15) -0.0129(7) 0.8177(2) 0.0411(10) Uani 1 1 d . . . . .
C1 C 0.64854(17) 0.4881(7) 0.6387(2) 0.0440(10) Uani 1 1 d . . . . .
H1A H 0.621759 0.459264 0.594900 0.053 Uiso 1 1 calc R U . . .
C2 C 0.63610(15) 0.6761(7) 0.6892(2) 0.0396(10) Uani 1 1 d . . . . .
C19 C 0.89158(16) -0.1022(7) 0.6916(2) 0.0380(9) Uani 1 1 d . . . . .
C13 C 0.75521(16) 0.0337(7) 0.6231(2) 0.0405(10) Uani 1 1 d . . . . .
C11 C 0.58469(16) 0.8214(7) 0.6708(2) 0.0439(10) Uani 1 1 d . . . . .
C12 C 0.70646(16) 0.1766(7) 0.5997(2) 0.0431(10) Uani 1 1 d . . . . .
C3 C 0.67572(17) 0.7271(7) 0.7543(2) 0.0452(11) Uani 1 1 d . . . . .
C18 C 0.83209(16) -0.0793(7) 0.7307(2) 0.0429(10) Uani 1 1 d . . . . .
H18 H 0.812327 -0.227703 0.728509 0.051 Uiso 1 1 calc R U . . .
C6 C 0.57849(17) 1.0197(7) 0.7162(2) 0.0466(11) Uani 1 1 d . . . . .
N2 N 0.82019(17) 0.1857(7) 0.8389(2) 0.0712(12) Uani 1 1 d . . . . .
C14 C 0.76612(17) -0.1521(7) 0.5759(2) 0.0490(11) Uani 1 1 d . . . . .
H14 H 0.797853 -0.249466 0.591089 0.059 Uiso 1 1 calc R U . . .
C5 C 0.62155(19) 1.0645(8) 0.7802(3) 0.0544(12) Uani 1 1 d . . . . .
H5 H 0.617845 1.195955 0.809598 0.065 Uiso 1 1 calc R U . . .
C4 C 0.66779(19) 0.9225(8) 0.7998(2) 0.0525(11) Uani 1 1 d . . . . .
H4 H 0.694502 0.953710 0.843428 0.063 Uiso 1 1 calc R U . . .
C24 C 0.92289(18) -0.3027(7) 0.6976(2) 0.0534(12) Uani 1 1 d . . . . .
H24 H 0.906913 -0.424112 0.724046 0.064 Uiso 1 1 calc R U . . .
C10 C 0.53916(17) 0.7771(8) 0.6094(2) 0.0558(12) Uani 1 1 d . . . . .
H10 H 0.541537 0.647134 0.578874 0.067 Uiso 1 1 calc R U . . .
C20 C 0.91521(19) 0.0732(8) 0.6512(2) 0.0559(12) Uani 1 1 d . . . . .
H20 H 0.894873 0.210844 0.647059 0.067 Uiso 1 1 calc R U . . .
C15 C 0.73093(18) -0.1945(8) 0.5072(2) 0.0593(12) Uani 1 1 d . . . . .
H15 H 0.738745 -0.320489 0.476751 0.071 Uiso 1 1 calc R U . . .
C7 C 0.52983(19) 1.1695(8) 0.6979(3) 0.0593(12) Uani 1 1 d . . . . .
H7 H 0.526896 1.301930 0.727016 0.071 Uiso 1 1 calc R U . . .
C17 C 0.67275(19) 0.1312(9) 0.5293(3) 0.0667(14) Uani 1 1 d . . . . .
H17 H 0.641264 0.227970 0.512550 0.080 Uiso 1 1 calc R U . . .
C9 C 0.49168(19) 0.9230(9) 0.5946(3) 0.0685(14) Uani 1 1 d . . . . .
H9 H 0.461850 0.889105 0.554736 0.082 Uiso 1 1 calc R U . . .
C28 C 0.87216(19) -0.1579(9) 0.8711(3) 0.0667(14) Uani 1 1 d . . . . .
H28 H 0.887641 -0.294298 0.854180 0.080 Uiso 1 1 calc R U . . .
C8 C 0.4874(2) 1.1223(9) 0.6384(3) 0.0697(14) Uani 1 1 d . . . . .
H8 H 0.455488 1.221939 0.626773 0.084 Uiso 1 1 calc R U . . .
C22 C 1.0004(2) -0.1525(11) 0.6241(3) 0.0756(16) Uani 1 1 d . . . . .
H22 H 1.036969 -0.169572 0.601390 0.091 Uiso 1 1 calc R U . . .
C16 C 0.6845(2) -0.0523(9) 0.4836(3) 0.0783(16) Uani 1 1 d . . . . .
H16 H 0.660978 -0.079955 0.436744 0.094 Uiso 1 1 calc R U . . .
C21 C 0.9695(2) 0.0465(10) 0.6164(3) 0.0734(15) Uani 1 1 d . . . . .
H21 H 0.984793 0.164843 0.587751 0.088 Uiso 1 1 calc R U . . .
C23 C 0.9773(2) -0.3267(10) 0.6653(3) 0.0767(16) Uani 1 1 d . . . . .
H23 H 0.998562 -0.461959 0.671496 0.092 Uiso 1 1 calc R U . . .
C30 C 0.8557(3) 0.1016(14) 0.9729(3) 0.097(2) Uani 1 1 d . . . . .
H30 H 0.859589 0.145362 1.025834 0.117 Uiso 1 1 calc R U . . .
C29 C 0.8784(2) -0.0986(13) 0.9501(3) 0.0904(19) Uani 1 1 d . . . . .
H29 H 0.898028 -0.194953 0.987115 0.108 Uiso 1 1 calc R U . . .
C27 C 0.8272(3) 0.2368(11) 0.9174(4) 0.0900(19) Uani 1 1 d . . . . .
H27 H 0.811497 0.373168 0.933920 0.108 Uiso 1 1 calc R U . . .

loop_
_atom_site_aniso_label
_atom_site_aniso_U_11
_atom_site_aniso_U_22
_atom_site_aniso_U_33
_atom_site_aniso_U_23
_atom_site_aniso_U_13
_atom_site_aniso_U_12
O1 0.0472(18) 0.059(2) 0.072(2) 0.0033(17) -0.0091(15) 0.0074(16)
N1 0.0303(18) 0.045(2) 0.051(2) 0.0071(18) 0.0073(15) 0.0059(16)
N003 0.045(2) 0.049(2) 0.055(2) -0.0089(19) -0.0132(17) 0.0168(17)
C25 0.022(2) 0.054(3) 0.047(3) 0.000(2) 0.0006(17) -0.0022(19)
C1 0.035(2) 0.056(3) 0.041(2) 0.006(2) 0.0069(18) 0.000(2)
C2 0.028(2) 0.047(3) 0.045(2) 0.007(2) 0.0083(18) -0.0013(19)
C19 0.036(2) 0.038(2) 0.039(2) -0.004(2) -0.0065(17) 0.0044(19)
C13 0.028(2) 0.055(3) 0.038(2) -0.001(2) 0.0045(17) -0.0010(19)
C11 0.031(2) 0.054(3) 0.048(3) 0.012(2) 0.0124(19) 0.002(2)
C12 0.030(2) 0.053(3) 0.046(3) 0.003(2) 0.0043(18) 0.000(2)
C3 0.037(2) 0.048(3) 0.051(3) 0.014(2) 0.005(2) 0.000(2)
C18 0.036(2) 0.041(2) 0.050(3) 0.000(2) -0.0029(18) 0.0011(19)
C6 0.040(2) 0.043(3) 0.059(3) 0.012(2) 0.013(2) 0.003(2)
N2 0.071(3) 0.071(3) 0.072(3) -0.024(2) 0.006(2) 0.004(2)
C14 0.038(2) 0.059(3) 0.049(3) -0.003(2) 0.004(2) 0.004(2)
C5 0.056(3) 0.048(3) 0.061(3) 0.000(2) 0.015(2) -0.009(2)
C4 0.051(3) 0.055(3) 0.051(3) 0.007(2) 0.003(2) -0.010(2)
C24 0.052(3) 0.048(3) 0.061(3) 0.000(2) 0.008(2) 0.009(2)
C10 0.041(3) 0.070(3) 0.056(3) 0.001(2) 0.003(2) 0.010(2)
C20 0.057(3) 0.053(3) 0.058(3) 0.000(2) 0.007(2) 0.000(2)
C15 0.053(3) 0.072(3) 0.051(3) -0.016(3) -0.003(2) 0.007(3)
C7 0.054(3) 0.052(3) 0.074(3) 0.008(3) 0.016(2) 0.010(2)
C17 0.057(3) 0.080(4) 0.060(3) -0.010(3) -0.019(2) 0.028(3)
C9 0.046(3) 0.091(4) 0.067(3) 0.014(3) -0.003(2) 0.023(3)
C28 0.062(3) 0.092(4) 0.047(3) 0.012(3) 0.011(2) 0.019(3)
C8 0.052(3) 0.067(4) 0.092(4) 0.012(3) 0.015(3) 0.019(3)
C22 0.045(3) 0.104(5) 0.080(4) -0.035(4) 0.016(3) -0.007(3)
C16 0.063(3) 0.103(4) 0.065(3) -0.031(3) -0.023(3) 0.021(3)
C21 0.075(4) 0.080(4) 0.067(3) -0.004(3) 0.021(3) -0.020(3)
C23 0.057(3) 0.077(4) 0.096(4) -0.023(3) 0.000(3) 0.020(3)
C30 0.083(5) 0.159(7) 0.051(4) -0.022(4) 0.010(3) -0.050(5)
C29 0.072(4) 0.143(6) 0.056(4) 0.023(4) 0.005(3) 0.000(4)
C27 0.095(4) 0.095(5) 0.082(4) -0.046(4) 0.023(4) -0.025(4)

loop_
_atom_type_symbol
_atom_type_description
_atom_type_scat_dispersion_real
_atom_type_scat_dispersion_imag
_atom_type_scat_source
C C 0.0033 0.0016 'International Tables Vol C Tables 4.2.6.8 and 6.1.1.4'
H H 0.0000 0.0000 'International Tables Vol C Tables 4.2.6.8 and 6.1.1.4'
N N 0.0061 0.0033 'International Tables Vol C Tables 4.2.6.8 and 6.1.1.4'
O O 0.0106 0.0060 'International Tables Vol C Tables 4.2.6.8 and 6.1.1.4'

loop_
_geom_angle_atom_site_label_1
_geom_angle_atom_site_label_2
_geom_angle_atom_site_label_3
_geom_angle
_geom_angle_site_symmetry_1
_geom_angle_site_symmetry_3
_geom_angle_publ_flag
C3 O1 H1 109.5 . . ?
C1 N1 C12 122.1(3) . . ?
C13 N003 C18 124.2(3) . . ?
C13 N003 H003 117.9 . . ?
C18 N003 H003 117.9 . . ?
N2 C25 C28 122.7(4) . . ?
N2 C25 C18 116.9(4) . . ?
C28 C25 C18 120.4(4) . . ?
N1 C1 C2 123.3(4) . . ?
N1 C1 H1A 118.3 . . ?
C2 C1 H1A 118.3 . . ?
C3 C2 C1 120.0(4) . . ?
C3 C2 C11 118.9(4) . . ?
C1 C2 C11 121.0(4) . . ?
C20 C19 C24 118.7(4) . . ?
C20 C19 C18 121.8(4) . . ?
C24 C19 C18 119.5(4) . . ?
N003 C13 C14 121.7(4) . . ?
N003 C13 C12 119.9(4) . . ?
C14 C13 C12 118.4(4) . . ?
C6 C11 C10 117.3(4) . . ?
C6 C11 C2 118.9(4) . . ?
C10 C11 C2 123.8(4) . . ?
C17 C12 C13 118.7(4) . . ?
C17 C12 N1 124.4(4) . . ?
C13 C12 N1 117.0(3) . . ?
O1 C3 C2 122.2(4) . . ?
O1 C3 C4 116.9(4) . . ?
C2 C3 C4 121.0(4) . . ?
N003 C18 C25 108.9(3) . . ?
N003 C18 C19 113.3(3) . . ?
C25 C18 C19 111.5(3) . . ?
N003 C18 H18 107.6 . . ?
C25 C18 H18 107.6 . . ?
C19 C18 H18 107.6 . . ?
C7 C6 C5 120.8(4) . . ?
C7 C6 C11 120.3(4) . . ?
C5 C6 C11 119.0(4) . . ?
C25 N2 C27 116.1(5) . . ?
C15 C14 C13 121.2(4) . . ?
C15 C14 H14 119.4 . . ?
C13 C14 H14 119.4 . . ?
C4 C5 C6 122.0(4) . . ?
C4 C5 H5 119.0 . . ?
C6 C5 H5 119.0 . . ?
C5 C4 C3 120.1(4) . . ?
C5 C4 H4 120.0 . . ?
C3 C4 H4 120.0 . . ?
C23 C24 C19 121.0(4) . . ?
C23 C24 H24 119.5 . . ?
C19 C24 H24 119.5 . . ?
C9 C10 C11 120.9(4) . . ?
C9 C10 H10 119.5 . . ?
C11 C10 H10 119.5 . . ?
C19 C20 C21 120.2(4) . . ?
C19 C20 H20 119.9 . . ?
C21 C20 H20 119.9 . . ?
C16 C15 C14 120.2(4) . . ?
C16 C15 H15 119.9 . . ?
C14 C15 H15 119.9 . . ?
C8 C7 C6 120.7(5) . . ?
C8 C7 H7 119.6 . . ?
C6 C7 H7 119.6 . . ?
C16 C17 C12 121.8(4) . . ?
C16 C17 H17 119.1 . . ?
C12 C17 H17 119.1 . . ?
C10 C9 C8 121.0(5) . . ?
C10 C9 H9 119.5 . . ?
C8 C9 H9 119.5 . . ?
C25 C28 C29 119.2(5) . . ?
C25 C28 H28 120.4 . . ?
C29 C28 H28 120.4 . . ?
C7 C8 C9 119.8(4) . . ?
C7 C8 H8 120.1 . . ?
C9 C8 H8 120.1 . . ?
C21 C22 C23 119.6(5) . . ?
C21 C22 H22 120.2 . . ?
C23 C22 H22 120.2 . . ?
C15 C16 C17 119.6(4) . . ?
C15 C16 H16 120.2 . . ?
C17 C16 H16 120.2 . . ?
C22 C21 C20 120.2(5) . . ?
C22 C21 H21 119.9 . . ?
C20 C21 H21 119.9 . . ?
C22 C23 C24 120.2(5) . . ?
C22 C23 H23 119.9 . . ?
C24 C23 H23 119.9 . . ?
C27 C30 C29 118.7(6) . . ?
C27 C30 H30 120.6 . . ?
C29 C30 H30 120.6 . . ?
C30 C29 C28 119.1(6) . . ?
C30 C29 H29 120.4 . . ?
C28 C29 H29 120.4 . . ?
C30 C27 N2 124.1(6) . . ?
C30 C27 H27 117.9 . . ?
N2 C27 H27 117.9 . . ?

loop_
_geom_bond_atom_site_label_1
_geom_bond_atom_site_label_2
_geom_bond_distance
_geom_bond_site_symmetry_2
_geom_bond_publ_flag
O1 C3 1.332(4) . ?
O1 H1 0.8200 . ?
N1 C1 1.286(4) . ?
N1 C12 1.419(5) . ?
N003 C13 1.381(4) . ?
N003 C18 1.437(4) . ?
N003 H003 0.8600 . ?
C25 N2 1.336(5) . ?
C25 C28 1.374(5) . ?
C25 C18 1.525(5) . ?
C1 C2 1.441(5) . ?
C1 H1A 0.9300 . ?
C2 C3 1.390(5) . ?
C2 C11 1.442(5) . ?
C19 C20 1.368(5) . ?
C19 C24 1.374(5) . ?
C19 C18 1.527(5) . ?
C13 C14 1.391(5) . ?
C13 C12 1.405(5) . ?
C11 C6 1.415(5) . ?
C11 C10 1.417(5) . ?
C12 C17 1.385(5) . ?
C3 C4 1.407(5) . ?
C18 H18 0.9800 . ?
C6 C7 1.412(5) . ?
C6 C5 1.413(5) . ?
N2 C27 1.361(6) . ?
C14 C15 1.373(5) . ?
C14 H14 0.9300 . ?
C5 C4 1.347(5) . ?
C5 H5 0.9300 . ?
C4 H4 0.9300 . ?
C24 C23 1.370(6) . ?
C24 H24 0.9300 . ?
C10 C9 1.369(5) . ?
C10 H10 0.9300 . ?
C20 C21 1.390(6) . ?
C20 H20 0.9300 . ?
C15 C16 1.366(6) . ?
C15 H15 0.9300 . ?
C7 C8 1.354(6) . ?
C7 H7 0.9300 . ?
C17 C16 1.368(6) . ?
C17 H17 0.9300 . ?
C9 C8 1.400(6) . ?
C9 H9 0.9300 . ?
C28 C29 1.380(7) . ?
C28 H28 0.9300 . ?
C8 H8 0.9300 . ?
C22 C21 1.362(7) . ?
C22 C23 1.366(7) . ?
C22 H22 0.9300 . ?
C16 H16 0.9300 . ?
C21 H21 0.9300 . ?
C23 H23 0.9300 . ?
C30 C27 1.353(8) . ?
C30 C29 1.355(8) . ?
C30 H30 0.9300 . ?
C29 H29 0.9300 . ?
C27 H27 0.9300 . ?
